data_7128102
loop_
_publ_author_name
'Li, Qi'
'Wei, Yongge'

_publ_section_title
;
 Unprecedented monofunctionalized \b-Anderson clusters:
 [R<sub>1</sub>R<sub>2</sub>C(CH<sub>2</sub>O)<sub>2</sub>Mn<sup>IV</sup>W<sub>6</sub>O<sub>22</sub>]<sup>6-</sup>,
 a class of potential candidates for new inorganic linkers.
;
_journal_issue 32
_journal_name_full 'Chemical communications (Cambridge, England)'
_journal_page_first 3865
_journal_page_last 3868
_journal_paper_doi 10.1039/d1cc00563d
_journal_volume 57
_journal_year 2021
_chemical_formula_moiety 'C6 H12 K4 Mn Na2 O32.75 W6, 0.25(O)'
_chemical_formula_sum 'C6 H28 K4 Mn Na2 O33 W6'
_chemical_formula_weight 1988.70
_space_group_crystal_system triclinic
_space_group_IT_number 2
_space_group_name_Hall '-P 1'
_space_group_name_H-M_alt 'P -1'
_atom_sites_solution_hydrogens geom
_audit_creation_date 2020-09-01
_audit_creation_method
;
Olex2 1.2
(compiled 2018.05.29 svn.r3508 for OlexSys, GUI svn.r5506)
;
_audit_update_record
;
2020-09-01 deposited with the CCDC.	2021-03-19 downloaded from the CCDC.
;
_cell_angle_alpha 95.613(3)
_cell_angle_beta 97.191(3)
_cell_angle_gamma 111.820(3)
_cell_formula_units_Z 2
_cell_length_a 10.2889(3)
_cell_length_b 10.7488(3)
_cell_length_c 18.3923(6)
_cell_measurement_reflns_used 10657
_cell_measurement_temperature 100.01(13)
_cell_measurement_theta_max 30.0060
_cell_measurement_theta_min 3.6740
_cell_volume 1850.34(11)
_computing_cell_refinement 'CrysAlisPro 1.171.39.32a (Rigaku OD, 2017)'
_computing_data_collection 'CrysAlisPro 1.171.39.32a (Rigaku OD, 2017)'
_computing_data_reduction 'CrysAlisPro 1.171.39.32a (Rigaku OD, 2017)'
_computing_molecular_graphics 'Olex2 (Dolomanov et al., 2009)'
_computing_publication_material 'Olex2 (Dolomanov et al., 2009)'
_computing_structure_refinement 'ShelXL (Sheldrick, 2015)'
_diffrn_ambient_environment N~2~
_diffrn_ambient_temperature 100.01(13)
_diffrn_detector 'CCD plate'
_diffrn_detector_area_resol_mean 5.2137
_diffrn_detector_type AtlasS2
_diffrn_measured_fraction_theta_full 0.998
_diffrn_measured_fraction_theta_max 0.998
_diffrn_measurement_details
;
List of Runs (angles in degrees, time in seconds):

  # Type    Start    End  Width  t~exp~   \w     \q     \k     \f   Frames
#--------------------------------------------------------------------------
  1  \w    -62.00  35.00   1.00   25.00    --   12.19 -38.00 -90.00   97
  2  \w    -51.00  40.00   1.00   25.00    --   12.19 -57.00-180.00   91
  3  \w    -11.00  86.00   1.00   25.00    --   12.19  38.00-120.00   97
  4  \w    -17.00  53.00   1.00   25.00    --   12.19 -99.00  60.00   70
  5  \w    -18.00  83.00   1.00   25.00    --   12.19  77.00  90.00  101
  6  \w    -11.00  85.00   1.00   25.00    --   12.19  38.00   0.00   96
  7  \w      7.00  54.00   1.00   25.00    --  -14.07  38.00  90.00   47
  8  \w    -81.00 -33.00   1.00   25.00    --  -14.07 142.00  60.10   48
  9  \w    -90.00 -65.00   1.00   25.00    --  -14.07 154.00-130.49   25
;
_diffrn_measurement_device 'four-circle diffractometer'
_diffrn_measurement_device_type 'SuperNova, Dual, Cu at home/near, AtlasS2'
_diffrn_measurement_method '\w scans'
_diffrn_orient_matrix_type 'CrysAlisPro convention (1999,Acta A55,543-557)'
_diffrn_orient_matrix_UB_11 -0.0092425000
_diffrn_orient_matrix_UB_12 0.0441097000
_diffrn_orient_matrix_UB_13 -0.0245915000
_diffrn_orient_matrix_UB_21 0.0512035000
_diffrn_orient_matrix_UB_22 -0.0104280000
_diffrn_orient_matrix_UB_23 -0.0195672000
_diffrn_orient_matrix_UB_31 -0.0545978000
_diffrn_orient_matrix_UB_32 -0.0559045000
_diffrn_orient_matrix_UB_33 -0.0236929000
_diffrn_radiation_monochromator mirror
_diffrn_radiation_probe x-ray
_diffrn_radiation_type MoK\a
_diffrn_radiation_wavelength 0.71073
_diffrn_reflns_av_R_equivalents 0.0566
_diffrn_reflns_av_unetI/netI 0.0474
_diffrn_reflns_Laue_measured_fraction_full 0.998
_diffrn_reflns_Laue_measured_fraction_max 0.998
_diffrn_reflns_limit_h_max 12
_diffrn_reflns_limit_h_min -12
_diffrn_reflns_limit_k_max 12
_diffrn_reflns_limit_k_min -12
_diffrn_reflns_limit_l_max 21
_diffrn_reflns_limit_l_min -21
_diffrn_reflns_number 27362
_diffrn_reflns_point_group_measured_fraction_full 0.998
_diffrn_reflns_point_group_measured_fraction_max 0.998
_diffrn_reflns_theta_full 24.999
_diffrn_reflns_theta_max 24.999
_diffrn_reflns_theta_min 3.391
_diffrn_source 'micro-focus sealed X-ray tube'
_diffrn_source_type 'SuperNova (Mo) X-ray Source'
_exptl_absorpt_coefficient_mu 19.479
_exptl_absorpt_correction_T_max 0.0697
_exptl_absorpt_correction_T_min 0.0415
_exptl_absorpt_correction_type cylinder
_exptl_absorpt_process_details
'Interpolation using Int.Tab. Vol. C (1992) p. 523,Tab. 6.3.3.3 for values of muR in the range 0-2.5, and Int.Tab. Vol.II (1959) p.302; Table 5.3.6 B for muR in the range 2.6-10.0. The interpolation procedure of C.W.Dwiggins Jr (Acta Cryst.(1975) A31,146-148) is used with some modification.'
_exptl_crystal_colour orange
_exptl_crystal_colour_primary orange
_exptl_crystal_density_diffrn 3.569
_exptl_crystal_description plate
_exptl_crystal_F_000 1790
_exptl_crystal_size_max 0.1
_exptl_crystal_size_mid 0.1
_exptl_crystal_size_min 0.01
_refine_diff_density_max 3.467
_refine_diff_density_min -2.415
_refine_diff_density_rms 0.333
_refine_ls_extinction_method none
_refine_ls_goodness_of_fit_ref 1.160
_refine_ls_hydrogen_treatment constr
_refine_ls_matrix_type full
_refine_ls_number_parameters 539
_refine_ls_number_reflns 6501
_refine_ls_number_restraints 46
_refine_ls_restrained_S_all 1.158
_refine_ls_R_factor_all 0.0595
_refine_ls_R_factor_gt 0.0511
_refine_ls_shift/su_max 0.001
_refine_ls_shift/su_mean 0.000
_refine_ls_structure_factor_coef Fsqd
_refine_ls_weighting_details 'w=1/[\s^2^(Fo^2^)+(0.0332P)^2^+71.4610P] where P=(Fo^2^+2Fc^2^)/3'
_refine_ls_weighting_scheme calc
_refine_ls_wR_factor_gt 0.1133
_refine_ls_wR_factor_ref 0.1169
_reflns_Friedel_coverage 0.000
_reflns_number_gt 5762
_reflns_number_total 6501
_reflns_threshold_expression 'I > 2\s(I)'
_cod_data_source_file d1cc00563d2.cif
_cod_data_source_block mnw6beta-3
_cod_depositor_comments 'Adding full bibliography for 7128098--7128102.cif.'
_cod_original_cell_volume 1850.35(11)
_cod_database_code 7128102
_shelx_shelxl_version_number 2014/7
_chemical_oxdiff_formula 'Mn W O C K Na'
_shelx_space_group_comment
;
The symmetry employed for this shelxl refinement is uniquely defined
by the following loop, which should always be used as a source of
symmetry information in preference to the above space-group names.
They are only intended as comments.
;
_shelx_estimated_absorpt_t_max 0.829
_shelx_estimated_absorpt_t_min 0.246
_reflns_odcompleteness_completeness 99.72
_reflns_odcompleteness_iscentric 1
_reflns_odcompleteness_theta 27.42
_olex2_refinement_description
;
1. Fixed Uiso
 At 1.2 times of:
  All C(H,H) groups, All C(H,H,H,H) groups
 At 1.5 times of:
  All C(H,H,H) groups, All O(H) groups
2. Restrained distances
 C4-C6B = C4-O25A
 1.54 with sigma of 0.02
 O25B-C5 = O25A-C4
 1.45 with sigma of 0.02
 C4-C6B \\sim C5-C6A
 with sigma of 0.02
 O25B-C5 \\sim O25A-C4
 with sigma of 0.02
 C6B-C4 \\sim C6A-C5
 with sigma of 0.02
3. Rigid bond restraints
 C6B, C4, O25A
 with sigma for 1-2 distances of 0.01 and sigma for 1-3 distances of 0.01
 O25B, C5, C6A
 with sigma for 1-2 distances of 0.01 and sigma for 1-3 distances of 0.01
4. Uiso/Uaniso restraints and constraints
C6B \\sim O25A \\sim C4: within 1.7A with sigma of 0.01 and sigma for terminal
atoms of 0.02
O25B \\sim C5 \\sim C6A: within 1.7A with sigma of 0.04 and sigma for terminal
atoms of 0.08
O12W \\sim O10W: within 1.7A with sigma of 0.04 and sigma for terminal atoms of
0.08
Uanis(O11W) \\sim Ueq: with sigma of 0.01 and sigma for terminal atoms of 0.02
Uanis(O6W) = Uanis(Na1)
5. Others
 Fixed Sof: Na2(0.5) O10W(0.75) H5BC(0.6) H5BD(0.6) H5AA(0.4) H5AB(0.4)
 H4BC(0.6) H4BD(0.6) H4AA(0.4) H4AB(0.4) O25B(0.6) H25B(0.6) Na3(0.5) Na1(0.75)
 C6B(0.6) H6BA(0.6) H6BB(0.6) H6BC(0.6) C6A(0.4) H6AA(0.4) H6AB(0.4) H6AC(0.4)
 O25A(0.4) H25A(0.4) O7W(0.5) O8W(0.5) O6W(0.25) Na4(0.25) O5W(0.5) O11W(0.25)
 O12W(0.25)
6.a Secondary CH2 refined with riding coordinates:
 C2(H2A,H2B), C5(H5BC,H5BD), C5(H5AA,H5AB), C1(H1A,H1B), C4(H4BC,H4BD),
 C4(H4AA,H4AB)
6.b Idealised Me refined as rotating group:
 C6B(H6BA,H6BB,H6BC), C6A(H6AA,H6AB,H6AC)
6.c Idealised tetrahedral OH refined as rotating group:
 O25B(H25B), O25A(H25A)
;
_olex2_submission_special_instructions 'No special instructions were received'
_oxdiff_exptl_absorpt_empirical_details
;
Empirical correction (ABSPACK) includes:
- Absorption correction using spherical harmonics
- Frame scaling
;
_oxdiff_exptl_absorpt_empirical_full_max 2.113
_oxdiff_exptl_absorpt_empirical_full_min 0.680

loop_
_space_group_symop_operation_xyz
'x, y, z'
'-x, -y, -z'

loop_
_atom_site_label
_atom_site_type_symbol
_atom_site_fract_x
_atom_site_fract_y
_atom_site_fract_z
_atom_site_U_iso_or_equiv
_atom_site_adp_type
_atom_site_occupancy
_atom_site_site_symmetry_order
_atom_site_calc_flag
_atom_site_refinement_flags_posn
_atom_site_refinement_flags_adp
_atom_site_refinement_flags_occupancy
_atom_site_disorder_assembly
_atom_site_disorder_group
W6 W 0.03342(7) 0.58581(6) 0.66483(4) 0.01875(16) Uani 1 1 d . . . . .
W4 W 0.46720(7) 0.85887(6) 0.66211(4) 0.02065(17) Uani 1 1 d . . . . .
W3 W 0.55864(7) 0.60457(6) 0.65607(4) 0.01993(16) Uani 1 1 d . . . . .
W2 W 0.23638(7) 0.88025(6) 0.76226(4) 0.01915(16) Uani 1 1 d . . . . .
W1 W 0.43351(7) 0.37189(6) 0.75806(4) 0.01917(16) Uani 1 1 d . . . . .
W5 W 0.12312(7) 0.33157(6) 0.67017(4) 0.01951(16) Uani 1 1 d . . . . .
Mn1 Mn 0.3332(3) 0.6237(2) 0.75564(13) 0.0172(5) Uani 1 1 d . . . . .
K1 K 0.2597(4) 0.4642(4) 0.5005(2) 0.0244(8) Uani 1 1 d . . . . .
K3 K -0.3247(4) 0.2284(4) 0.6461(2) 0.0343(9) Uani 1 1 d . . . . .
K4 K 0.9109(5) 0.9600(4) 0.6661(4) 0.0633(17) Uani 1 1 d . . . . .
K2 K 0.2653(6) 1.0708(5) 0.5948(3) 0.0590(14) Uani 1 1 d . . . . .
O4 O 0.1402(12) 0.5033(10) 0.7449(6) 0.022(2) Uani 1 1 d . . . . .
O3 O 0.5155(11) 0.7344(10) 0.7370(6) 0.020(2) Uani 1 1 d . . . . .
O9 O 0.4657(12) 0.7019(10) 0.5993(6) 0.020(2) Uani 1 1 d . . . . .
O11 O 0.3451(11) 0.4842(10) 0.6853(6) 0.017(2) Uani 1 1 d . . . . .
O12 O 0.2613(11) 0.7171(10) 0.6871(6) 0.020(2) Uani 1 1 d . . . . .
O8 O 0.0622(12) 0.7240(10) 0.7491(6) 0.021(2) Uani 1 1 d . . . . .
O5 O 0.5961(12) 0.5193(10) 0.7402(6) 0.021(2) Uani 1 1 d . . . . .
O7 O 0.2306(12) 0.2922(11) 0.7537(6) 0.024(3) Uani 1 1 d . . . . .
O6 O 0.4326(11) 0.9518(11) 0.7491(7) 0.025(3) Uani 1 1 d . . . . .
O2 O 0.3197(12) 0.7524(11) 0.8288(6) 0.024(3) Uani 1 1 d . . . . .
O10 O 0.0764(11) 0.4485(11) 0.6073(6) 0.021(2) Uani 1 1 d . . . . .
O1 O 0.4047(13) 0.5407(12) 0.8283(6) 0.026(3) Uani 1 1 d . . . . .
O19 O 0.4377(12) 0.2486(11) 0.6904(6) 0.023(3) Uani 1 1 d . . . . .
O23 O 0.1543(12) 0.2331(11) 0.5979(6) 0.025(3) Uani 1 1 d . . . . .
O22 O 0.3741(12) 0.9119(11) 0.5942(6) 0.023(3) Uani 1 1 d . . . . .
O21 O 0.5221(12) 0.4730(11) 0.5828(6) 0.024(3) Uani 1 1 d . . . . .
O24 O 0.0036(12) 0.6657(12) 0.5903(6) 0.027(3) Uani 1 1 d . . . . .
O13 O 0.5057(14) 0.3387(13) 0.8418(6) 0.033(3) Uani 1 1 d . . . . .
O20 O 0.1781(12) 0.9643(11) 0.6981(6) 0.023(3) Uani 1 1 d . . . . .
O16 O 0.6442(12) 0.9687(11) 0.6680(8) 0.032(3) Uani 1 1 d . . . . .
O14 O 0.2354(13) 0.9655(11) 0.8472(7) 0.029(3) Uani 1 1 d . . . . .
O15 O 0.7339(12) 0.7074(11) 0.6572(8) 0.034(3) Uani 1 1 d . . . . .
O17 O -0.0445(12) 0.2288(11) 0.6881(8) 0.032(3) Uani 1 1 d . . . . .
O3W O -0.2117(14) 0.3045(12) 0.5228(7) 0.035(3) Uani 1 1 d . . . . .
O18 O -0.1344(12) 0.4870(11) 0.6788(7) 0.031(3) Uani 1 1 d . . . . .
O2W O 0.0355(14) 0.9063(12) 0.5406(7) 0.038(3) Uani 1 1 d . . . . .
O1W O 0.4266(18) 1.2048(14) 0.5291(8) 0.054(4) Uani 1 1 d . . . . .
O4W O -0.3374(17) 0.1815(16) 0.8102(10) 0.064(5) Uani 1 1 d . . . . .
Na2 Na 0.8798(17) 1.1662(16) 0.8154(10) 0.048(4) Uani 0.5 1 d . . P A 1
O9W O 1.091(2) 1.137(2) 0.8463(13) 0.092(7) Uani 1 1 d . . . . .
C2 C 0.441(3) 0.821(2) 0.8882(13) 0.054(6) Uani 1 1 d . . . . .
H2A H 0.4241 0.8918 0.9192 0.064 Uiso 1 1 calc R . . . .
H2B H 0.5266 0.8660 0.8663 0.064 Uiso 1 1 calc R . . . .
C3 C 0.470(2) 0.724(2) 0.9374(12) 0.044(5) Uani 1 1 d . . . . .
O10W O 0.993(3) 1.398(3) 0.8569(13) 0.063(6) Uani 0.75 1 d . U P B 2
C5 C 0.589(3) 0.810(3) 0.9993(13) 0.066(7) Uani 1 1 d D U . . .
H5BC H 0.6676 0.8728 0.9788 0.079 Uiso 0.6 1 calc R . P C 2
H5BD H 0.5546 0.8640 1.0327 0.079 Uiso 0.6 1 calc R . P C 2
H5AA H 0.6146 0.7478 1.0291 0.079 Uiso 0.4 1 calc R . P D 1
H5AB H 0.5513 0.8625 1.0317 0.079 Uiso 0.4 1 calc R . P D 1
C1 C 0.511(3) 0.625(3) 0.8913(12) 0.056(6) Uani 1 1 d . . . . .
H1A H 0.5992 0.6761 0.8729 0.067 Uiso 1 1 calc R . . . .
H1B H 0.5334 0.5645 0.9238 0.067 Uiso 1 1 calc R . . . .
C4 C 0.335(3) 0.641(2) 0.9579(15) 0.067(6) Uani 1 1 d D U . . .
H4BC H 0.3512 0.5760 0.9891 0.081 Uiso 0.6 1 calc R . P E 2
H4BD H 0.2677 0.5866 0.9121 0.081 Uiso 0.6 1 calc R . P E 2
H4AA H 0.2764 0.5787 0.9120 0.081 Uiso 0.4 1 calc R . P F 1
H4AB H 0.2870 0.7031 0.9696 0.081 Uiso 0.4 1 calc R . P F 1
O25B O 0.640(3) 0.723(3) 1.0410(18) 0.072(8) Uani 0.6 1 d D U P G 2
H25B H 0.5704 0.6515 1.0437 0.108 Uiso 0.6 1 calc GR . P G 2
Na3 Na -0.111(3) 0.689(3) 1.0188(16) 0.105(9) Uani 0.5 1 d . . P . .
Na1 Na -0.1607(11) 0.6371(13) 0.7845(7) 0.054(3) Uani 0.75 1 d . . P H 2
C6B C 0.264(5) 0.721(4) 1.000(2) 0.064(9) Uani 0.6 1 d D U P I 2
H6BA H 0.3369 0.7962 1.0355 0.096 Uiso 0.6 1 calc GR . P I 2
H6BB H 0.1959 0.6615 1.0269 0.096 Uiso 0.6 1 calc GR . P I 2
H6BC H 0.2139 0.7582 0.9647 0.096 Uiso 0.6 1 calc GR . P I 2
C6A C 0.726(5) 0.910(5) 0.979(3) 0.067(15) Uani 0.4 1 d D U P G 1
H6AA H 0.7343 0.8792 0.9284 0.101 Uiso 0.4 1 calc GR . P G 1
H6AB H 0.8086 0.9134 1.0137 0.101 Uiso 0.4 1 calc GR . P G 1
H6AC H 0.7237 1.0003 0.9820 0.101 Uiso 0.4 1 calc GR . P G 1
O25A O 0.318(6) 0.555(4) 1.018(2) 0.079(8) Uani 0.4 1 d D U P I 1
H25A H 0.3912 0.5892 1.0507 0.118 Uiso 0.4 1 calc GR . P I 1
O7W O -0.191(3) 0.523(3) 0.8830(16) 0.053(8) Uani 0.5 1 d . . P H 2
O8W O -0.052(5) 0.805(5) 0.887(3) 0.100(15) Uani 0.5 1 d . . P H 2
O6W O -0.151(6) 0.610(7) 0.833(4) 0.054(3) Uani 0.25 1 d . . P J 1
Na4 Na 0.793(6) 0.847(5) 0.817(3) 0.093(17) Uani 0.25 1 d . . P A 2
O5W O 0.801(3) 0.930(3) 0.8041(17) 0.050(8) Uani 0.5 1 d . . P A 1
O11W O 0.856(9) 1.097(8) 0.903(4) 0.08(2) Uani 0.25 1 d . U P A 2
O12W O 0.926(9) 1.438(10) 0.832(5) 0.09(2) Uani 0.25 1 d . U P A 1

loop_
_atom_site_aniso_label
_atom_site_aniso_U_11
_atom_site_aniso_U_22
_atom_site_aniso_U_33
_atom_site_aniso_U_23
_atom_site_aniso_U_13
_atom_site_aniso_U_12
W6 0.0126(3) 0.0147(3) 0.0306(4) 0.0033(3) 0.0033(3) 0.0074(3)
W4 0.0156(3) 0.0149(3) 0.0355(4) 0.0064(3) 0.0086(3) 0.0085(3)
W3 0.0149(3) 0.0159(3) 0.0328(4) 0.0050(3) 0.0073(3) 0.0090(3)
W2 0.0183(3) 0.0171(3) 0.0249(4) 0.0013(3) 0.0034(3) 0.0107(3)
W1 0.0193(3) 0.0189(3) 0.0237(4) 0.0042(3) 0.0034(3) 0.0124(3)
W5 0.0135(3) 0.0140(3) 0.0325(4) 0.0029(3) 0.0037(3) 0.0072(3)
Mn1 0.0158(12) 0.0163(12) 0.0218(12) 0.0015(9) 0.0027(9) 0.0094(10)
K1 0.0155(18) 0.0265(19) 0.033(2) 0.0040(16) 0.0063(15) 0.0092(15)
K3 0.026(2) 0.027(2) 0.055(3) 0.0145(18) 0.0132(18) 0.0122(17)
K4 0.024(2) 0.023(2) 0.145(6) 0.013(3) 0.020(3) 0.0098(19)
K2 0.054(3) 0.050(3) 0.075(4) 0.007(3) 0.009(3) 0.025(3)
O4 0.029(6) 0.017(6) 0.025(6) 0.005(5) 0.006(5) 0.014(5)
O3 0.015(6) 0.019(6) 0.025(6) 0.004(5) 0.000(5) 0.006(5)
O9 0.024(6) 0.019(6) 0.025(6) 0.012(5) 0.016(5) 0.010(5)
O11 0.017(6) 0.013(5) 0.019(6) 0.000(4) 0.004(4) 0.006(4)
O12 0.021(6) 0.020(6) 0.023(6) 0.001(5) 0.005(5) 0.014(5)
O8 0.023(6) 0.018(6) 0.026(6) 0.002(5) 0.006(5) 0.012(5)
O5 0.025(6) 0.013(5) 0.031(6) 0.007(5) 0.002(5) 0.012(5)
O7 0.017(6) 0.017(6) 0.036(7) 0.003(5) 0.006(5) 0.006(5)
O6 0.016(6) 0.015(6) 0.040(7) -0.008(5) 0.000(5) 0.005(5)
O2 0.034(7) 0.032(7) 0.013(6) -0.006(5) -0.005(5) 0.025(6)
O10 0.020(6) 0.022(6) 0.022(6) 0.000(5) -0.002(5) 0.012(5)
O1 0.030(7) 0.042(7) 0.017(6) 0.004(5) 0.003(5) 0.026(6)
O19 0.028(7) 0.026(6) 0.026(6) 0.006(5) 0.008(5) 0.019(5)
O23 0.023(6) 0.022(6) 0.030(6) -0.008(5) -0.007(5) 0.014(5)
O22 0.026(6) 0.024(6) 0.032(7) 0.013(5) 0.016(5) 0.018(5)
O21 0.022(6) 0.026(6) 0.033(7) 0.008(5) 0.015(5) 0.014(5)
O24 0.022(6) 0.028(6) 0.031(7) -0.003(5) -0.002(5) 0.015(5)
O13 0.044(8) 0.043(8) 0.026(7) 0.003(6) -0.001(6) 0.034(7)
O20 0.018(6) 0.021(6) 0.029(6) -0.004(5) -0.003(5) 0.010(5)
O16 0.016(6) 0.018(6) 0.070(9) 0.009(6) 0.022(6) 0.010(5)
O14 0.031(7) 0.022(6) 0.033(7) -0.002(5) 0.001(5) 0.012(5)
O15 0.017(6) 0.017(6) 0.074(10) 0.011(6) 0.022(6) 0.009(5)
O17 0.019(6) 0.015(6) 0.064(9) 0.007(6) 0.010(6) 0.009(5)
O3W 0.042(8) 0.023(6) 0.037(7) 0.001(5) 0.006(6) 0.009(6)
O18 0.019(6) 0.020(6) 0.053(8) -0.004(6) 0.004(6) 0.009(5)
O2W 0.044(8) 0.023(7) 0.044(8) 0.007(6) -0.008(6) 0.013(6)
O1W 0.085(12) 0.032(8) 0.048(9) 0.011(7) 0.035(8) 0.020(8)
O4W 0.044(10) 0.051(10) 0.100(14) -0.005(9) -0.016(9) 0.032(8)
Na2 0.036(9) 0.040(9) 0.076(12) 0.003(8) 0.006(8) 0.027(8)
O9W 0.089(15) 0.108(16) 0.153(19) 0.081(15) 0.097(14) 0.082(13)
C2 0.059(15) 0.037(12) 0.062(15) -0.018(11) -0.009(12) 0.028(11)
C3 0.043(13) 0.035(11) 0.053(13) 0.007(10) -0.003(10) 0.015(10)
O10W 0.072(17) 0.079(16) 0.063(15) 0.017(12) 0.030(12) 0.050(14)
C5 0.100(18) 0.067(15) 0.061(15) 0.015(12) 0.014(14) 0.065(14)
C1 0.056(15) 0.067(16) 0.042(13) -0.004(11) -0.007(11) 0.031(13)
C4 0.079(16) 0.046(12) 0.090(16) 0.012(11) 0.032(13) 0.034(11)
O25B 0.10(2) 0.033(14) 0.10(2) 0.030(14) 0.015(17) 0.031(14)
Na3 0.12(2) 0.11(2) 0.095(19) 0.010(16) 0.010(16) 0.057(18)
Na1 0.017(5) 0.076(8) 0.058(8) 0.007(7) 0.018(5) 0.003(5)
C6B 0.08(2) 0.060(17) 0.07(2) 0.020(15) 0.046(16) 0.031(15)
C6A 0.07(3) 0.05(3) 0.07(4) -0.03(3) -0.02(3) 0.03(2)
O25A 0.091(18) 0.049(14) 0.094(18) 0.012(12) 0.027(15) 0.022(14)
O7W 0.05(2) 0.07(2) 0.046(18) 0.007(16) 0.008(15) 0.037(17)
O8W 0.11(4) 0.11(4) 0.13(4) 0.06(3) 0.06(3) 0.09(3)
O6W 0.017(5) 0.076(8) 0.058(8) 0.007(7) 0.018(5) 0.003(5)
Na4 0.10(4) 0.03(2) 0.14(5) 0.01(3) -0.01(3) 0.02(3)
O5W 0.06(2) 0.031(17) 0.06(2) 0.004(15) -0.015(16) 0.029(16)
O11W 0.08(2) 0.08(2) 0.08(2) 0.006(11) 0.017(11) 0.032(13)
O12W 0.09(5) 0.12(5) 0.10(5) 0.02(4) 0.05(4) 0.08(4)

loop_
_atom_type_symbol
_atom_type_description
_atom_type_scat_dispersion_real
_atom_type_scat_dispersion_imag
_atom_type_scat_source
C C 0.0033 0.0016 'International Tables Vol C Tables 4.2.6.8 and 6.1.1.4'
H H 0.0000 0.0000 'International Tables Vol C Tables 4.2.6.8 and 6.1.1.4'
K K 0.2009 0.2494 'International Tables Vol C Tables 4.2.6.8 and 6.1.1.4'
Mn Mn 0.3368 0.7283 'International Tables Vol C Tables 4.2.6.8 and 6.1.1.4'
Na Na 0.0362 0.0249 'International Tables Vol C Tables 4.2.6.8 and 6.1.1.4'
O O 0.0106 0.0060 'International Tables Vol C Tables 4.2.6.8 and 6.1.1.4'
W W -0.8490 6.8722 'International Tables Vol C Tables 4.2.6.8 and 6.1.1.4'

loop_
_geom_angle_atom_site_label_1
_geom_angle_atom_site_label_2
_geom_angle_atom_site_label_3
_geom_angle
_geom_angle_site_symmetry_1
_geom_angle_site_symmetry_3
_geom_angle_publ_flag
W5 W6 K1 113.51(6) . 2_566 ?
W5 W6 Na1 118.4(3) . . ?
Mn1 W6 W5 59.90(4) . . ?
Mn1 W6 K1 160.20(7) . 2_566 ?
Mn1 W6 Na1 107.8(2) . . ?
O4 W6 W5 41.4(3) . . ?
O4 W6 Mn1 35.6(3) . . ?
O4 W6 K1 150.6(3) . 2_566 ?
O4 W6 O12 72.2(4) . . ?
O4 W6 Na1 91.2(4) . . ?
O12 W6 W5 87.8(3) . . ?
O12 W6 Mn1 36.5(3) . . ?
O12 W6 K1 130.8(3) . 2_566 ?
O12 W6 Na1 117.2(3) . . ?
O8 W6 W5 125.5(3) . . ?
O8 W6 Mn1 77.0(3) . . ?
O8 W6 K1 117.4(3) . 2_566 ?
O8 W6 O4 84.1(4) . . ?
O8 W6 O12 73.3(4) . . ?
O8 W6 Na1 44.4(4) . . ?
O10 W6 W5 34.4(3) . . ?
O10 W6 Mn1 78.6(3) . . ?
O10 W6 K1 87.0(3) . 2_566 ?
O10 W6 O4 74.0(4) . . ?
O10 W6 O12 89.1(4) . . ?
O10 W6 O8 155.4(5) . . ?
O10 W6 Na1 144.7(4) . . ?
O24 W6 W5 130.0(4) . . ?
O24 W6 Mn1 126.8(4) . . ?
O24 W6 K1 40.7(4) . 2_566 ?
O24 W6 O4 160.2(5) . . ?
O24 W6 O12 91.2(5) . . ?
O24 W6 O8 101.7(5) . . ?
O24 W6 O10 95.7(5) . . ?
O24 W6 Na1 106.2(5) . . ?
O18 W6 W5 89.9(4) . . ?
O18 W6 Mn1 128.7(4) . . ?
O18 W6 K1 66.9(4) . 2_566 ?
O18 W6 O4 93.9(5) . . ?
O18 W6 O12 161.0(5) . . ?
O18 W6 O8 92.9(5) . . ?
O18 W6 O10 99.6(5) . . ?
O18 W6 O24 104.5(6) . . ?
O18 W6 Na1 48.7(4) . . ?
Na1 W6 K1 91.8(2) . 2_566 ?
W3 W4 K3 130.96(7) . 1_665 ?
W3 W4 K2 156.21(9) . . ?
Mn1 W4 W3 59.82(4) . . ?
Mn1 W4 K3 152.14(8) . 1_665 ?
Mn1 W4 K2 121.21(10) . . ?
K2 W4 K3 61.02(11) . 1_665 ?
O3 W4 W3 41.6(3) . . ?
O3 W4 Mn1 35.7(3) . . ?
O3 W4 K3 129.9(3) . 1_665 ?
O3 W4 K2 152.9(3) . . ?
O3 W4 O12 72.5(4) . . ?
O9 W4 W3 34.8(3) . . ?
O9 W4 Mn1 78.6(3) . . ?
O9 W4 K3 125.7(3) . 1_665 ?
O9 W4 K2 122.1(3) . . ?
O9 W4 O3 74.5(4) . . ?
O9 W4 O12 85.6(4) . . ?
O9 W4 O6 154.8(5) . . ?
O12 W4 W3 85.8(3) . . ?
O12 W4 Mn1 36.7(3) . . ?
O12 W4 K3 143.0(3) . 1_665 ?
O12 W4 K2 86.8(3) . . ?
O6 W4 W3 126.6(4) . . ?
O6 W4 Mn1 76.2(3) . . ?
O6 W4 K3 78.9(3) . 1_665 ?
O6 W4 K2 72.4(4) . . ?
O6 W4 O3 85.0(5) . . ?
O6 W4 O12 74.1(4) . . ?
O22 W4 W3 131.3(4) . . ?
O22 W4 Mn1 126.4(4) . . ?
O22 W4 K3 69.4(4) . 1_665 ?
O22 W4 K2 26.1(4) . . ?
O22 W4 O3 160.6(5) . . ?
O22 W4 O9 96.6(5) . . ?
O22 W4 O12 89.9(5) . . ?
O22 W4 O6 98.2(5) . . ?
O22 W4 O16 104.0(6) . . ?
O16 W4 W3 90.3(4) . . ?
O16 W4 Mn1 129.6(4) . . ?
O16 W4 K3 41.8(4) . 1_665 ?
O16 W4 K2 102.4(4) . . ?
O16 W4 O3 94.6(5) . . ?
O16 W4 O9 99.8(5) . . ?
O16 W4 O12 164.3(5) . . ?
O16 W4 O6 96.3(5) . . ?
W4 W3 K1 82.48(6) . . ?
W4 W3 K1 118.88(6) . 2_666 ?
W4 W3 Na1 115.8(2) . 1_655 ?
W4 W3 Na4 74.5(8) . . ?
Mn1 W3 W4 59.73(5) . . ?
Mn1 W3 K1 164.99(7) . 2_666 ?
Mn1 W3 K1 86.47(7) . . ?
Mn1 W3 Na1 102.4(2) . 1_655 ?
Mn1 W3 Na4 79.1(10) . . ?
K1 W3 K1 78.59(8) . 2_666 ?
O3 W3 W4 41.8(3) . . ?
O3 W3 Mn1 35.6(3) . . ?
O3 W3 K1 109.6(3) . . ?
O3 W3 K1 153.6(3) . 2_666 ?
O3 W3 O11 72.6(4) . . ?
O3 W3 Na1 86.0(4) . 1_655 ?
O3 W3 Na4 49.6(10) . . ?
O9 W3 W4 34.6(3) . . ?
O9 W3 Mn1 78.4(3) . . ?
O9 W3 K1 52.0(3) . . ?
O9 W3 K1 93.3(3) . 2_666 ?
O9 W3 O3 74.6(4) . . ?
O9 W3 O11 87.8(4) . . ?
O9 W3 Na1 145.1(4) . 1_655 ?
O9 W3 Na4 106.7(9) . . ?
O11 W3 W4 87.4(3) . . ?
O11 W3 Mn1 36.9(2) . . ?
O11 W3 K1 131.4(3) . 2_666 ?
O11 W3 K1 64.3(3) . . ?
O11 W3 Na1 114.1(3) . 1_655 ?
O11 W3 Na4 110.6(10) . . ?
O5 W3 W4 125.8(3) . . ?
O5 W3 Mn1 76.7(3) . . ?
O5 W3 K1 111.4(3) . 2_666 ?
O5 W3 K1 127.7(3) . . ?
O5 W3 O3 84.0(4) . . ?
O5 W3 O9 155.0(4) . . ?
O5 W3 O11 73.4(4) . . ?
O5 W3 Na1 42.1(4) . 1_655 ?
O5 W3 Na4 66.6(9) . . ?
O21 W3 W4 129.4(4) . . ?
O21 W3 Mn1 123.9(4) . . ?
O21 W3 K1 43.7(4) . 2_666 ?
O21 W3 K1 50.6(4) . . ?
O21 W3 O3 157.7(5) . . ?
O21 W3 O9 94.8(5) . . ?
O21 W3 O11 87.8(4) . . ?
O21 W3 O5 100.6(5) . . ?
O21 W3 Na1 112.1(4) . 1_655 ?
O21 W3 Na4 151.9(10) . . ?
O15 W3 W4 91.6(4) . . ?
O15 W3 Mn1 132.5(4) . . ?
O15 W3 K1 129.6(5) . . ?
O15 W3 K1 60.8(4) . 2_666 ?
O15 W3 O3 97.5(5) . . ?
O15 W3 O9 99.4(5) . . ?
O15 W3 O11 165.8(5) . . ?
O15 W3 O5 95.9(6) . . ?
O15 W3 O21 103.7(6) . . ?
O15 W3 Na1 54.1(5) . 1_655 ?
O15 W3 Na4 55.8(11) . . ?
Na1 W3 K1 161.7(2) 1_655 . ?
Na1 W3 K1 91.6(2) 1_655 2_666 ?
Na1 W3 Na4 41.5(9) 1_655 . ?
Na4 W3 K1 156.7(8) . . ?
Na4 W3 K1 115.5(10) . 2_666 ?
K2 W2 K4 58.46(12) . 1_455 ?
O12 W2 K4 108.8(3) . 1_455 ?
O12 W2 K2 85.7(3) . . ?
O12 W2 O2 69.5(4) . . ?
O8 W2 K4 69.3(3) . 1_455 ?
O8 W2 K2 112.5(3) . . ?
O8 W2 O12 73.2(4) . . ?
O8 W2 O6 146.8(4) . . ?
O8 W2 O2 82.5(5) . . ?
O6 W2 K4 128.9(4) . 1_455 ?
O6 W2 K2 71.4(4) . . ?
O6 W2 O12 74.3(4) . . ?
O6 W2 O2 80.0(5) . . ?
O2 W2 K4 150.4(3) . 1_455 ?
O2 W2 K2 146.4(3) . . ?
O20 W2 K4 33.0(4) . 1_455 ?
O20 W2 K2 26.1(4) . . ?
O20 W2 O12 100.9(4) . . ?
O20 W2 O8 96.6(5) . . ?
O20 W2 O6 96.0(5) . . ?
O20 W2 O2 170.2(4) . . ?
O20 W2 O14 103.8(5) . . ?
O14 W2 K4 91.0(4) . 1_455 ?
O14 W2 K2 118.0(4) . . ?
O14 W2 O12 155.2(5) . . ?
O14 W2 O8 101.6(5) . . ?
O14 W2 O6 105.0(5) . . ?
O14 W2 O2 85.9(5) . . ?
Mn1 W1 K3 136.30(7) . 1_655 ?
Mn1 W1 K2 118.24(9) . 1_545 ?
K2 W1 K3 58.31(10) 1_545 1_655 ?
O11 W1 Mn1 35.6(3) . . ?
O11 W1 K3 108.1(3) . 1_655 ?
O11 W1 K2 85.6(3) . 1_545 ?
O11 W1 O1 70.6(4) . . ?
O5 W1 Mn1 75.4(3) . . ?
O5 W1 K3 69.7(3) . 1_655 ?
O5 W1 K2 114.4(3) . 1_545 ?
O5 W1 O11 74.9(4) . . ?
O5 W1 O7 148.2(5) . . ?
O5 W1 O1 82.3(4) . . ?
O7 W1 Mn1 75.1(3) . . ?
O7 W1 K3 128.2(3) . 1_655 ?
O7 W1 K2 70.6(3) . 1_545 ?
O7 W1 O11 74.3(4) . . ?
O7 W1 O1 80.3(4) . . ?
O1 W1 Mn1 34.9(3) . . ?
O1 W1 K3 150.9(3) . 1_655 ?
O1 W1 K2 146.6(3) . 1_545 ?
O19 W1 Mn1 134.6(4) . . ?
O19 W1 K3 33.0(4) . 1_655 ?
O19 W1 K2 25.6(4) . 1_545 ?
O19 W1 O11 99.0(4) . . ?
O19 W1 O5 97.0(5) . . ?
O19 W1 O7 95.3(5) . . ?
O19 W1 O1 169.4(5) . . ?
O19 W1 O13 104.7(5) . . ?
O13 W1 Mn1 120.6(4) . . ?
O13 W1 K3 91.2(4) . 1_655 ?
O13 W1 K2 117.0(4) . 1_545 ?
O13 W1 O11 156.2(5) . . ?
O13 W1 O5 100.0(6) . . ?
O13 W1 O7 105.0(6) . . ?
O13 W1 O1 85.8(5) . . ?
W6 W5 K1 78.18(6) . . ?
W6 W5 K4 132.31(8) . 1_445 ?
W6 W5 K2 154.98(9) . 1_545 ?
Mn1 W5 W6 59.75(4) . . ?
Mn1 W5 K1 84.60(7) . . ?
Mn1 W5 K4 151.60(12) . 1_445 ?
Mn1 W5 K2 121.22(10) . 1_545 ?
K1 W5 K2 77.11(11) . 1_545 ?
K4 W5 K1 121.13(12) 1_445 . ?
K4 W5 K2 60.63(12) 1_445 1_545 ?
O4 W5 W6 42.6(3) . . ?
O4 W5 Mn1 35.2(3) . . ?
O4 W5 K1 106.4(3) . . ?
O4 W5 K4 130.3(3) . 1_445 ?
O4 W5 K2 152.5(3) . 1_545 ?
O4 W5 O11 71.9(4) . . ?
O11 W5 W6 85.2(3) . . ?
O11 W5 Mn1 36.7(3) . . ?
O11 W5 K1 62.2(3) . . ?
O11 W5 K4 142.3(3) . 1_445 ?
O11 W5 K2 86.7(3) . 1_545 ?
O7 W5 W6 127.7(3) . . ?
O7 W5 Mn1 76.2(3) . . ?
O7 W5 K1 126.6(3) . . ?
O7 W5 K4 78.3(3) . 1_445 ?
O7 W5 K2 71.9(3) . 1_545 ?
O7 W5 O4 85.2(4) . . ?
O7 W5 O11 73.5(4) . . ?
O10 W5 W6 34.6(3) . . ?
O10 W5 Mn1 78.7(3) . . ?
O10 W5 K1 48.0(3) . . ?
O10 W5 K4 126.6(3) . 1_445 ?
O10 W5 K2 121.0(3) . 1_545 ?
O10 W5 O4 75.3(4) . . ?
O10 W5 O11 85.1(4) . . ?
O10 W5 O7 154.8(4) . . ?
O23 W5 W6 129.3(4) . . ?
O23 W5 Mn1 127.2(4) . . ?
O23 W5 K1 56.0(4) . . ?
O23 W5 K4 69.1(4) . 1_445 ?
O23 W5 K2 27.2(4) . 1_545 ?
O23 W5 O4 160.6(5) . . ?
O23 W5 O11 90.9(5) . . ?
O23 W5 O7 98.9(5) . . ?
O23 W5 O10 94.7(5) . . ?
O23 W5 O17 104.6(6) . . ?
O17 W5 W6 91.7(4) . . ?
O17 W5 Mn1 128.1(4) . . ?
O17 W5 K1 134.5(4) . . ?
O17 W5 K4 42.4(4) . 1_445 ?
O17 W5 K2 102.8(4) . 1_545 ?
O17 W5 O4 93.9(5) . . ?
O17 W5 O11 162.0(5) . . ?
O17 W5 O7 94.7(5) . . ?
O17 W5 O10 102.4(5) . . ?
W6 Mn1 W3 114.68(7) . . ?
W6 Mn1 W1 121.03(7) . . ?
W6 Mn1 W5 60.34(4) . . ?
W4 Mn1 W6 86.22(6) . . ?
W4 Mn1 W3 60.45(5) . . ?
W4 Mn1 W1 121.20(7) . . ?
W4 Mn1 W5 118.99(7) . . ?
W3 Mn1 W1 60.82(4) . . ?
W3 Mn1 W5 87.62(6) . . ?
W5 Mn1 W1 60.72(4) . . ?
O4 Mn1 W6 41.9(3) . . ?
O4 Mn1 W4 127.9(3) . . ?
O4 Mn1 W3 127.2(3) . . ?
O4 Mn1 W1 90.6(3) . . ?
O4 Mn1 W5 40.3(3) . . ?
O4 Mn1 O3 163.9(5) . . ?
O4 Mn1 O11 83.8(4) . . ?
O4 Mn1 O12 84.8(5) . . ?
O3 Mn1 W6 126.5(3) . . ?
O3 Mn1 W4 41.2(3) . . ?
O3 Mn1 W3 40.8(3) . . ?
O3 Mn1 W1 89.4(3) . . ?
O3 Mn1 W5 128.2(3) . . ?
O3 Mn1 O11 85.5(4) . . ?
O3 Mn1 O12 85.1(5) . . ?
O11 Mn1 W6 90.7(3) . . ?
O11 Mn1 W4 94.0(3) . . ?
O11 Mn1 W3 44.7(3) . . ?
O11 Mn1 W1 41.9(3) . . ?
O11 Mn1 W5 43.5(3) . . ?
O12 Mn1 W6 42.9(3) . . ?
O12 Mn1 W4 44.0(3) . . ?
O12 Mn1 W3 91.7(3) . . ?
O12 Mn1 W1 140.8(3) . . ?
O12 Mn1 W5 93.2(3) . . ?
O12 Mn1 O11 99.0(4) . . ?
O2 Mn1 W6 90.5(3) . . ?
O2 Mn1 W4 89.5(4) . . ?
O2 Mn1 W3 137.4(4) . . ?
O2 Mn1 W1 135.0(3) . . ?
O2 Mn1 W5 134.9(4) . . ?
O2 Mn1 O4 94.8(5) . . ?
O2 Mn1 O3 96.6(5) . . ?
O2 Mn1 O11 176.4(5) . . ?
O2 Mn1 O12 84.2(5) . . ?
O2 Mn1 O1 92.0(5) . . ?
O1 Mn1 W6 137.8(4) . . ?
O1 Mn1 W4 135.9(4) . . ?
O1 Mn1 W3 90.8(3) . . ?
O1 Mn1 W1 42.9(3) . . ?
O1 Mn1 W5 89.7(4) . . ?
O1 Mn1 O4 96.0(5) . . ?
O1 Mn1 O3 94.9(5) . . ?
O1 Mn1 O11 84.8(5) . . ?
O1 Mn1 O12 176.2(5) . . ?
W3 K1 W3 101.41(8) . 2_666 ?
W3 K1 W5 72.67(7) . . ?
W5 K1 W3 142.87(11) . 2_666 ?
O9 K1 W3 32.0(2) . . ?
O9 K1 W3 106.8(2) . 2_666 ?
O9 K1 W5 87.5(2) . . ?
O9 K1 O11 55.1(3) . . ?
O9 K1 O23 106.7(3) . . ?
O9 K1 O15 133.9(3) . 2_666 ?
O11 K1 W3 131.2(2) . 2_666 ?
O11 K1 W3 37.20(18) . . ?
O11 K1 W5 35.75(18) . . ?
O10 K1 W3 166.0(2) . 2_666 ?
O10 K1 W3 87.3(2) . . ?
O10 K1 W5 30.1(2) . . ?
O10 K1 O9 86.5(3) . . ?
O10 K1 O11 53.1(3) . . ?
O10 K1 O23 53.4(3) . . ?
O10 K1 O21 105.4(3) . . ?
O10 K1 O15 139.5(3) . 2_666 ?
O23 K1 W3 116.5(2) . 2_666 ?
O23 K1 W3 81.9(2) . . ?
O23 K1 W5 27.51(19) . . ?
O23 K1 O11 51.8(3) . . ?
O23 K1 O15 102.0(3) . 2_666 ?
O21 K1 W3 82.5(3) 2_666 . ?
O21 K1 W3 79.2(2) . 2_666 ?
O21 K1 W3 25.7(2) 2_666 2_666 ?
O21 K1 W3 27.9(2) . . ?
O21 K1 W5 81.2(2) . . ?
O21 K1 W5 148.0(3) 2_666 . ?
O21 K1 O9 81.5(3) 2_666 . ?
O21 K1 O9 56.2(3) . . ?
O21 K1 O11 118.4(3) 2_666 . ?
O21 K1 O11 52.6(3) . . ?
O21 K1 O10 168.0(3) 2_666 . ?
O21 K1 O23 77.1(3) . . ?
O21 K1 O23 130.6(3) 2_666 . ?
O21 K1 O21 67.7(4) 2_666 . ?
O21 K1 O15 52.5(3) 2_666 2_666 ?
O21 K1 O15 97.7(3) . 2_666 ?
O24 K1 W3 166.0(3) 2_566 . ?
O24 K1 W3 90.6(3) 2_566 2_666 ?
O24 K1 W5 93.4(3) 2_566 . ?
O24 K1 O9 149.8(3) 2_566 . ?
O24 K1 O11 128.8(3) 2_566 . ?
O24 K1 O10 79.6(3) 2_566 . ?
O24 K1 O23 86.2(3) 2_566 . ?
O24 K1 O21 153.7(3) 2_566 . ?
O24 K1 O21 111.0(4) 2_566 2_666 ?
O24 K1 O15 65.8(3) 2_566 2_666 ?
O24 K1 O3W 83.1(4) 2_566 2_566 ?
O15 K1 W3 27.2(2) 2_666 2_666 ?
O15 K1 W3 124.0(2) 2_666 . ?
O15 K1 W5 128.9(2) 2_666 . ?
O15 K1 O11 140.9(3) 2_666 . ?
O3W K1 W3 105.5(3) 2_566 2_666 ?
O3W K1 W3 100.5(3) 2_566 . ?
O3W K1 W5 111.6(3) 2_566 . ?
O3W K1 O9 68.7(3) 2_566 . ?
O3W K1 O11 106.7(3) 2_566 . ?
O3W K1 O10 83.4(4) 2_566 . ?
O3W K1 O23 136.7(4) 2_566 . ?
O3W K1 O21 92.2(4) 2_566 2_666 ?
O3W K1 O21 122.9(4) 2_566 . ?
O3W K1 O15 111.3(4) 2_566 2_666 ?
W4 K3 W1 94.61(9) 1_445 1_455 ?
W4 K3 K1 144.73(13) 1_445 2_566 ?
W4 K3 K2 59.41(10) 1_445 1_445 ?
W1 K3 K1 92.33(9) 1_455 2_566 ?
K2 K3 W1 58.88(10) 1_445 1_455 ?
K2 K3 K1 95.97(13) 1_445 2_566 ?
O19 K3 W4 80.1(3) 1_455 1_445 ?
O19 K3 W1 20.2(2) 1_455 1_455 ?
O19 K3 K1 96.1(3) 1_455 2_566 ?
O19 K3 K2 38.8(3) 1_455 1_445 ?
O19 K3 O16 102.4(3) 1_455 1_445 ?
O19 K3 O17 147.9(4) 1_455 . ?
O19 K3 O1W 60.7(4) 1_455 1_445 ?
O19 K3 O4W 68.5(4) 1_455 . ?
O19 K3 Na2 105.6(4) 1_455 1_445 ?
O16 K3 W4 24.9(2) 1_445 1_445 ?
O16 K3 W1 113.0(3) 1_445 1_455 ?
O16 K3 K1 149.6(3) 1_445 2_566 ?
O16 K3 K2 84.1(3) 1_445 1_445 ?
O16 K3 O17 72.0(3) 1_445 . ?
O16 K3 O1W 107.7(4) 1_445 1_445 ?
O16 K3 O4W 66.5(4) 1_445 . ?
O16 K3 Na2 58.7(4) 1_445 1_445 ?
O17 K3 W4 96.8(2) . 1_445 ?
O17 K3 W1 132.2(3) . 1_455 ?
O17 K3 K1 103.8(3) . 2_566 ?
O17 K3 K2 156.0(3) . 1_445 ?
O17 K3 O1W 151.4(4) . 1_445 ?
O17 K3 O4W 80.7(4) . . ?
O17 K3 Na2 43.8(4) . 1_445 ?
O3W K3 W4 122.5(3) . 1_445 ?
O3W K3 W1 129.6(3) . 1_455 ?
O3W K3 K1 37.6(3) . 2_566 ?
O3W K3 K2 109.3(3) . 1_445 ?
O3W K3 O19 128.7(4) . 1_455 ?
O3W K3 O16 113.9(4) . 1_445 ?
O3W K3 O17 80.0(4) . . ?
O3W K3 O1W 74.1(4) . 1_445 ?
O3W K3 O4W 159.3(4) . . ?
O3W K3 Na2 123.8(4) . 1_445 ?
O18 K3 W4 161.2(3) . 1_445 ?
O18 K3 W1 84.0(3) . 1_455 ?
O18 K3 K1 54.0(3) . 2_566 ?
O18 K3 K2 132.5(3) . 1_445 ?
O18 K3 O19 102.3(4) . 1_455 ?
O18 K3 O16 141.2(4) . 1_445 ?
O18 K3 O17 71.1(3) . . ?
O18 K3 O3W 70.8(4) . . ?
O18 K3 O1W 110.4(4) . 1_445 ?
O18 K3 O4W 95.9(4) . . ?
O18 K3 Na2 86.0(4) . 1_445 ?
O1W K3 W4 87.2(3) 1_445 1_445 ?
O1W K3 W1 75.2(3) 1_445 1_455 ?
O1W K3 K1 61.3(3) 1_445 2_566 ?
O1W K3 K2 36.8(3) 1_445 1_445 ?
O1W K3 O4W 126.3(4) 1_445 . ?
O1W K3 Na2 160.0(4) 1_445 1_445 ?
O4W K3 W4 67.3(3) . 1_445 ?
O4W K3 W1 61.6(3) . 1_455 ?
O4W K3 K1 143.7(3) . 2_566 ?
O4W K3 K2 91.3(3) . 1_445 ?
O4W K3 Na2 37.2(4) . 1_445 ?
Na2 K3 W4 75.5(3) 1_445 1_445 ?
Na2 K3 W1 95.9(3) 1_445 1_455 ?
Na2 K3 K1 138.0(3) 1_445 2_566 ?
Na2 K3 K2 123.3(3) 1_445 1_445 ?
W2 K4 Na1 59.40(17) 1_655 1_655 ?
W5 K4 W2 95.54(11) 1_665 1_655 ?
W5 K4 K2 60.65(11) 1_665 1_655 ?
W5 K4 Na1 144.9(2) 1_665 1_655 ?
K2 K4 W2 58.70(11) 1_655 1_655 ?
K2 K4 Na1 113.9(2) 1_655 1_655 ?
O20 K4 W2 20.3(3) 1_655 1_655 ?
O20 K4 W5 80.5(3) 1_655 1_665 ?
O20 K4 K2 38.7(3) 1_655 1_655 ?
O20 K4 O16 167.0(5) 1_655 . ?
O20 K4 O17 103.0(4) 1_655 1_665 ?
O20 K4 O2W 64.0(4) 1_655 1_655 ?
O20 K4 Na2 105.2(4) 1_655 . ?
O20 K4 Na1 79.0(3) 1_655 1_655 ?
O20 K4 Na4 98.2(10) 1_655 . ?
O20 K4 O5W 105.2(7) 1_655 . ?
O16 K4 W2 149.6(4) . 1_655 ?
O16 K4 W5 98.9(3) . 1_665 ?
O16 K4 K2 150.7(3) . 1_655 ?
O16 K4 O2W 129.0(5) . 1_655 ?
O16 K4 Na2 63.2(4) . . ?
O16 K4 Na1 94.9(3) . 1_655 ?
O16 K4 Na4 70.8(10) . . ?
O16 K4 O5W 62.5(6) . . ?
O15 K4 W2 91.8(3) . 1_655 ?
O15 K4 W5 172.6(3) . 1_665 ?
O15 K4 K2 124.7(3) . 1_655 ?
O15 K4 O20 106.9(4) . 1_655 ?
O15 K4 O16 74.2(4) . . ?
O15 K4 O17 148.0(4) . 1_665 ?
O15 K4 O2W 94.6(4) . 1_655 ?
O15 K4 Na2 111.4(4) . . ?
O15 K4 Na1 40.3(4) . 1_655 ?
O15 K4 Na4 60.3(9) . . ?
O15 K4 O5W 71.8(7) . . ?
O17 K4 W2 113.8(3) 1_665 1_655 ?
O17 K4 W5 25.8(3) 1_665 1_665 ?
O17 K4 K2 86.3(3) 1_665 1_655 ?
O17 K4 O16 74.1(4) 1_665 . ?
O17 K4 O2W 108.8(4) 1_665 1_655 ?
O17 K4 Na2 48.2(4) 1_665 . ?
O17 K4 Na1 139.7(4) 1_665 1_655 ?
O17 K4 Na4 104.4(9) 1_665 . ?
O17 K4 O5W 89.5(7) 1_665 . ?
O2W K4 W2 77.9(3) 1_655 1_655 ?
O2W K4 W5 87.8(3) 1_655 1_665 ?
O2W K4 K2 38.3(3) 1_655 1_655 ?
O2W K4 Na2 154.0(4) 1_655 . ?
O2W K4 Na1 107.9(3) 1_655 1_655 ?
O2W K4 Na4 144.9(9) 1_655 . ?
O2W K4 O5W 160.0(7) 1_655 . ?
Na2 K4 W2 99.1(3) . 1_655 ?
Na2 K4 W5 66.6(3) . 1_665 ?
Na2 K4 K2 118.3(3) . 1_655 ?
Na4 K4 W2 78.9(10) . 1_655 ?
Na4 K4 W5 120.4(8) . 1_665 ?
Na4 K4 K2 136.6(10) . 1_655 ?
Na4 K4 Na1 37.0(9) . 1_655 ?
O5W K4 W2 87.7(6) . 1_655 ?
O5W K4 W5 107.5(7) . 1_665 ?
O5W K4 K2 140.4(6) . 1_655 ?
O5W K4 Na2 41.7(7) . . ?
W4 K2 W2 50.14(7) . . ?
W4 K2 W1 97.24(13) . 1_565 ?
W4 K2 W5 140.61(17) . 1_565 ?
W4 K2 K3 59.58(10) . 1_665 ?
W4 K2 K4 108.99(17) . 1_455 ?
W2 K2 W1 79.00(11) . 1_565 ?
W2 K2 K3 91.28(14) . 1_665 ?
W5 K2 W2 96.97(13) 1_565 . ?
W5 K2 W1 49.70(7) 1_565 1_565 ?
W5 K2 K3 108.22(14) 1_565 1_665 ?
K3 K2 W1 62.81(11) 1_665 1_565 ?
K4 K2 W2 62.84(13) 1_455 . ?
K4 K2 W1 90.21(15) 1_455 1_565 ?
K4 K2 W5 58.72(11) 1_455 1_565 ?
K4 K2 K3 146.6(2) 1_455 1_665 ?
O19 K2 W4 84.0(3) 1_565 . ?
O19 K2 W2 79.6(3) 1_565 . ?
O19 K2 W1 18.0(3) 1_565 1_565 ?
O19 K2 W5 66.9(3) 1_565 1_565 ?
O19 K2 K3 45.0(3) 1_565 1_665 ?
O19 K2 K4 106.1(3) 1_565 1_455 ?
O23 K2 W4 160.0(3) 1_565 . ?
O23 K2 W2 114.2(3) 1_565 . ?
O23 K2 W1 64.9(3) 1_565 1_565 ?
O23 K2 W5 19.4(3) 1_565 1_565 ?
O23 K2 K3 114.6(3) 1_565 1_665 ?
O23 K2 K4 64.3(3) 1_565 1_455 ?
O23 K2 O19 80.2(4) 1_565 1_565 ?
O22 K2 W4 19.0(3) . . ?
O22 K2 W2 64.8(3) . . ?
O22 K2 W1 114.3(3) . 1_565 ?
O22 K2 W5 159.5(4) . 1_565 ?
O22 K2 K3 65.3(3) . 1_665 ?
O22 K2 K4 115.1(3) . 1_455 ?
O22 K2 O19 99.1(4) . 1_565 ?
O22 K2 O23 178.9(5) . 1_565 ?
O22 K2 O20 81.0(4) . . ?
O22 K2 O2W 94.2(5) . . ?
O20 K2 W4 68.0(3) . . ?
O20 K2 W2 18.4(3) . . ?
O20 K2 W1 78.2(3) . 1_565 ?
O20 K2 W5 82.6(3) . 1_565 ?
O20 K2 K3 106.7(3) . 1_665 ?
O20 K2 K4 44.8(3) . 1_455 ?
O20 K2 O19 84.4(4) . 1_565 ?
O20 K2 O23 98.0(4) . 1_565 ?
O2W K2 W4 103.7(3) . . ?
O2W K2 W2 87.1(4) . . ?
O2W K2 W1 138.1(4) . 1_565 ?
O2W K2 W5 94.0(4) . 1_565 ?
O2W K2 K3 157.7(4) . 1_665 ?
O2W K2 K4 48.8(4) . 1_455 ?
O2W K2 O19 154.8(5) . 1_565 ?
O2W K2 O23 86.1(4) . 1_565 ?
O2W K2 O20 76.7(4) . . ?
O1W K2 W4 99.3(5) . . ?
O1W K2 W2 143.0(5) . . ?
O1W K2 W1 86.3(4) . 1_565 ?
O1W K2 W5 99.0(4) . 1_565 ?
O1W K2 K3 52.0(5) . 1_665 ?
O1W K2 K4 151.7(5) . 1_455 ?
O1W K2 O19 76.4(5) . 1_565 ?
O1W K2 O23 89.0(5) . 1_565 ?
O1W K2 O22 91.7(5) . . ?
O1W K2 O20 158.2(6) . . ?
O1W K2 O2W 124.6(6) . . ?
W5 O4 W6 96.0(4) . . ?
Mn1 O4 W6 102.4(5) . . ?
Mn1 O4 W5 104.4(5) . . ?
W4 O3 Na4 114.2(12) . . ?
W3 O3 W4 96.6(4) . . ?
W3 O3 Na4 94.8(12) . . ?
Mn1 O3 W4 103.1(5) . . ?
Mn1 O3 W3 103.5(5) . . ?
Mn1 O3 Na4 136.0(14) . . ?
W4 O9 W3 110.6(5) . . ?
W4 O9 K1 138.1(5) . . ?
W3 O9 K1 96.1(4) . . ?
W3 O11 K1 78.5(3) . . ?
W1 O11 W3 93.1(4) . . ?
W1 O11 W5 94.0(4) . . ?
W1 O11 K1 134.7(4) . . ?
W5 O11 W3 158.5(5) . . ?
W5 O11 K1 82.1(3) . . ?
Mn1 O11 W3 98.4(4) . . ?
Mn1 O11 W1 102.5(4) . . ?
Mn1 O11 W5 99.8(4) . . ?
Mn1 O11 K1 122.7(4) . . ?
W6 O12 W4 156.6(5) . . ?
W6 O12 W2 94.6(4) . . ?
W4 O12 W2 92.9(4) . . ?
Mn1 O12 W6 100.6(5) . . ?
Mn1 O12 W4 99.3(5) . . ?
Mn1 O12 W2 102.8(5) . . ?
W6 O8 Na1 99.9(5) . . ?
W2 O8 W6 115.0(5) . . ?
W2 O8 Na1 144.2(6) . . ?
W3 O5 Na1 103.9(6) . 1_655 ?
W1 O5 W3 114.5(5) . . ?
W1 O5 Na1 141.5(6) . 1_655 ?
W1 O7 W5 113.6(6) . . ?
W2 O6 W4 113.5(5) . . ?
Mn1 O2 W2 103.5(5) . . ?
C2 O2 W2 118.4(11) . . ?
C2 O2 Mn1 117.5(11) . . ?
W6 O10 K1 132.5(5) . . ?
W5 O10 W6 111.0(5) . . ?
W5 O10 K1 101.9(4) . . ?
Mn1 O1 W1 102.1(5) . . ?
C1 O1 W1 121.7(12) . . ?
C1 O1 Mn1 119.6(13) . . ?
W1 O19 K3 126.8(6) . 1_655 ?
W1 O19 K2 136.4(6) . 1_545 ?
K2 O19 K3 96.2(4) 1_545 1_655 ?
W5 O23 K1 96.4(4) . . ?
W5 O23 K2 133.4(6) . 1_545 ?
K2 O23 K1 116.3(5) 1_545 . ?
W4 O22 K2 134.9(6) . . ?
W3 O21 K1 110.7(5) . 2_666 ?
W3 O21 K1 101.5(5) . . ?
K1 O21 K1 112.3(4) 2_666 . ?
W6 O24 K1 115.1(5) . 2_566 ?
W2 O20 K4 126.6(6) . 1_455 ?
W2 O20 K2 135.5(6) . . ?
K2 O20 K4 96.5(4) . 1_455 ?
W4 O16 K3 113.3(5) . 1_665 ?
W4 O16 K4 139.9(6) . . ?
K3 O16 K4 105.5(4) 1_665 . ?
W3 O15 K1 92.0(5) . 2_666 ?
W3 O15 K4 143.9(6) . . ?
W3 O15 Na1 95.4(6) . 1_655 ?
K4 O15 K1 108.3(4) . 2_666 ?
K4 O15 Na1 101.5(5) . 1_655 ?
Na1 O15 K1 116.0(5) 1_655 2_666 ?
W5 O17 K3 132.0(6) . . ?
W5 O17 K4 111.9(5) . 1_445 ?
W5 O17 Na2 129.1(7) . 1_445 ?
K4 O17 K3 103.6(4) 1_445 . ?
Na2 O17 K3 86.7(5) 1_445 . ?
Na2 O17 K4 80.9(5) 1_445 1_445 ?
K3 O3W K1 105.4(4) . 2_566 ?
W6 O18 K3 140.0(6) . . ?
W6 O18 Na1 100.3(5) . . ?
Na1 O18 K3 117.8(5) . . ?
K2 O2W K4 92.9(4) . 1_455 ?
K2 O1W K3 91.3(5) . 1_665 ?
Na2 O4W K3 87.6(8) 1_445 . ?
K4 Na2 K3 74.7(4) . 1_665 ?
O17 Na2 K3 49.5(4) 1_665 1_665 ?
O17 Na2 K4 50.8(4) 1_665 . ?
O17 Na2 Na3 121.5(8) 1_665 2_677 ?
O17 Na2 O12W 78.8(18) 1_665 . ?
O4W Na2 K3 55.3(6) 1_665 1_665 ?
O4W Na2 K4 115.4(7) 1_665 . ?
O4W Na2 O17 104.4(8) 1_665 1_665 ?
O4W Na2 O9W 167.3(12) 1_665 . ?
O4W Na2 Na3 115.1(9) 1_665 2_677 ?
O4W Na2 O5W 97.8(11) 1_665 . ?
O4W Na2 O12W 72.5(18) 1_665 . ?
O9W Na2 K3 137.4(8) . 1_665 ?
O9W Na2 K4 72.6(7) . . ?
O9W Na2 O17 88.4(8) . 1_665 ?
O9W Na2 Na3 56.2(9) . 2_677 ?
O9W Na2 O5W 78.3(10) . . ?
O9W Na2 O12W 111(2) . . ?
Na3 Na2 K3 145.9(7) 2_677 1_665 ?
Na3 Na2 K4 128.8(7) 2_677 . ?
O5W Na2 K3 104.7(9) . 1_665 ?
O5W Na2 K4 55.9(9) . . ?
O5W Na2 O17 106.1(11) . 1_665 ?
O5W Na2 Na3 109.1(11) . 2_677 ?
O5W Na2 O12W 170(2) . . ?
O12W Na2 K3 72(2) . 1_665 ?
O12W Na2 K4 129.7(18) . . ?
O12W Na2 Na3 74(2) . 2_677 ?
Na2 O9W Na3 82.0(9) . 2_677 ?
O2 C2 C3 112.9(17) . . ?
C5 C3 C2 106.9(17) . . ?
C5 C3 C1 111.5(19) . . ?
C1 C3 C2 108.7(19) . . ?
C4 C3 C2 108(2) . . ?
C4 C3 C5 117(2) . . ?
C4 C3 C1 104.7(18) . . ?
C3 C5 C6A 118(3) . . ?
O25B C5 C3 110(2) . . ?
O1 C1 C3 115.4(18) . . ?
C3 C4 C6B 115(2) . . ?
C3 C4 O25A 126(3) . . ?
C5 O25B Na3 121(2) . 1_655 ?
O9W Na3 Na2 41.8(6) 2_677 2_677 ?
O10W Na3 O9W 70.3(9) 2_677 2_677 ?
O10W Na3 O8W 144.3(16) 2_677 . ?
O10W Na3 O11W 69.7(19) 2_677 2_677 ?
O25B Na3 O9W 63.9(10) 1_455 2_677 ?
O25B Na3 O10W 111.6(12) 1_455 2_677 ?
O25B Na3 O8W 102.8(13) 1_455 . ?
O25B Na3 O11W 114(2) 1_455 2_677 ?
O25A Na3 Na2 128.9(13) 2_567 2_677 ?
O25A Na3 O9W 120.3(15) 2_567 2_677 ?
O7W Na3 O9W 166.9(14) . 2_677 ?
O7W Na3 O10W 118.4(13) . 2_677 ?
O7W Na3 O25B 103.0(13) . 1_455 ?
O7W Na3 O8W 60.2(14) . . ?
O7W Na3 O11W 136(2) . 2_677 ?
O8W Na3 O9W 119.5(14) . 2_677 ?
O11W Na3 O9W 55.1(17) 2_677 2_677 ?
O11W Na3 O8W 88(2) 2_677 . ?
W6 Na1 W3 95.7(3) . 1_455 ?
W6 Na1 K3 63.0(2) . . ?
W6 Na1 K4 76.0(3) . 1_455 ?
W3 Na1 K3 70.7(2) 1_455 . ?
W3 Na1 K4 65.7(3) 1_455 1_455 ?
K4 Na1 K3 115.1(3) 1_455 . ?
O8 Na1 W6 35.7(3) . . ?
O8 Na1 W3 116.1(6) . 1_455 ?
O8 Na1 K3 97.9(4) . . ?
O8 Na1 K4 64.1(4) . 1_455 ?
O8 Na1 O5 144.0(7) . 1_455 ?
O8 Na1 O15 87.1(5) . 1_455 ?
O8 Na1 O18 66.7(5) . . ?
O8 Na1 Na4 102.3(14) . 1_455 ?
O5 Na1 W6 112.0(5) 1_455 . ?
O5 Na1 W3 33.9(3) 1_455 1_455 ?
O5 Na1 K3 59.1(4) 1_455 . ?
O5 Na1 K4 98.8(5) 1_455 1_455 ?
O5 Na1 O15 64.3(5) 1_455 1_455 ?
O5 Na1 O18 83.8(5) 1_455 . ?
O5 Na1 Na4 88.9(13) 1_455 1_455 ?
O15 Na1 W6 76.5(4) 1_455 . ?
O15 Na1 W3 30.6(3) 1_455 1_455 ?
O15 Na1 K3 82.9(4) 1_455 . ?
O15 Na1 K4 38.1(3) 1_455 1_455 ?
O18 Na1 W6 31.1(3) . . ?
O18 Na1 W3 79.0(4) . 1_455 ?
O18 Na1 K3 32.3(3) . . ?
O18 Na1 K4 92.7(5) . 1_455 ?
O18 Na1 O15 73.9(5) . 1_455 ?
O7W Na1 W6 120.4(9) . . ?
O7W Na1 W3 121.0(9) . 1_455 ?
O7W Na1 K3 85.5(9) . . ?
O7W Na1 K4 158.9(9) . 1_455 ?
O7W Na1 O8 120.2(10) . . ?
O7W Na1 O5 87.5(9) . 1_455 ?
O7W Na1 O15 151.6(9) . 1_455 ?
O7W Na1 O18 108.0(10) . . ?
O7W Na1 O8W 75.6(14) . . ?
O7W Na1 Na4 107.4(17) . 1_455 ?
O8W Na1 W6 119.0(11) . . ?
O8W Na1 W3 127.4(11) . 1_455 ?
O8W Na1 K3 158.9(11) . . ?
O8W Na1 K4 84.7(11) . 1_455 ?
O8W Na1 O8 83.8(12) . . ?
O8W Na1 O5 128.1(12) . 1_455 ?
O8W Na1 O15 118.3(12) . 1_455 ?
O8W Na1 O18 148.0(12) . . ?
O8W Na1 Na4 52.4(16) . 1_455 ?
Na4 Na1 W6 127.7(15) 1_455 . ?
Na4 Na1 W3 75.3(13) 1_455 1_455 ?
Na4 Na1 K3 145.5(13) 1_455 . ?
Na4 Na1 K4 53.0(15) 1_455 1_455 ?
Na4 Na1 O15 70.7(14) 1_455 1_455 ?
Na4 Na1 O18 143.5(16) 1_455 . ?
C4 O25A Na3 115(3) . 2_567 ?
Na1 O7W Na3 113.9(15) . . ?
Na1 O8W Na3 109.3(18) . . ?
Na4 O8W Na3 122(3) 1_455 . ?
Na4 O8W Na1 68(2) 1_455 . ?
K4 Na4 W3 72.6(12) . . ?
O3 Na4 W3 35.6(6) . . ?
O3 Na4 K4 89.6(16) . . ?
Na1 Na4 W3 63.2(11) 1_655 . ?
Na1 Na4 K4 89.9(18) 1_655 . ?
Na1 Na4 O3 93.6(15) 1_655 . ?
Na1 Na4 O11W 152(3) 1_655 . ?
O8W Na4 W3 122(2) 1_655 . ?
O8W Na4 K4 112(2) 1_655 . ?
O8W Na4 O3 144(3) 1_655 . ?
O8W Na4 Na1 59.3(19) 1_655 1_655 ?
O8W Na4 O11W 93(3) 1_655 . ?
O11W Na4 W3 145(3) . . ?
O11W Na4 K4 98(2) . . ?
O11W Na4 O3 113(3) . . ?
Na2 O5W K4 82.4(12) . . ?
Na4 O11W Na3 135(3) . 2_677 ?

loop_
_geom_bond_atom_site_label_1
_geom_bond_atom_site_label_2
_geom_bond_distance
_geom_bond_site_symmetry_2
_geom_bond_publ_flag
W6 W5 3.1991(9) . ?
W6 Mn1 3.180(2) . ?
W6 K1 3.848(4) 2_566 ?
W6 O4 2.176(11) . ?
W6 O12 2.201(11) . ?
W6 O8 1.950(10) . ?
W6 O10 1.948(10) . ?
W6 O24 1.742(12) . ?
W6 O18 1.725(12) . ?
W6 Na1 3.290(11) . ?
W4 W3 3.2012(9) . ?
W4 Mn1 3.178(3) . ?
W4 K3 3.810(4) 1_665 ?
W4 K2 3.803(6) . ?
W4 O3 2.149(11) . ?
W4 O9 1.943(10) . ?
W4 O12 2.236(11) . ?
W4 O6 1.944(11) . ?
W4 O22 1.746(11) . ?
W4 O16 1.746(11) . ?
W3 Mn1 3.181(2) . ?
W3 K1 3.780(4) 2_666 ?
W3 K1 3.664(4) . ?
W3 O3 2.140(11) . ?
W3 O9 1.950(11) . ?
W3 O11 2.260(10) . ?
W3 O5 1.943(11) . ?
W3 O21 1.750(11) . ?
W3 O15 1.726(11) . ?
W3 Na1 3.380(13) 1_655 ?
W3 Na4 3.66(5) . ?
W2 K4 4.003(5) 1_455 ?
W2 K2 3.845(6) . ?
W2 O12 2.237(10) . ?
W2 O8 1.914(11) . ?
W2 O6 1.931(11) . ?
W2 O2 2.250(11) . ?
W2 O20 1.732(11) . ?
W2 O14 1.735(11) . ?
W1 Mn1 3.238(2) . ?
W1 K3 4.040(4) 1_655 ?
W1 K2 3.889(6) 1_545 ?
W1 O11 2.214(10) . ?
W1 O5 1.920(11) . ?
W1 O7 1.927(11) . ?
W1 O1 2.255(11) . ?
W1 O19 1.743(11) . ?
W1 O13 1.752(12) . ?
W5 Mn1 3.185(2) . ?
W5 K1 3.772(4) . ?
W5 K4 3.761(5) 1_445 ?
W5 K2 3.836(5) 1_545 ?
W5 O4 2.128(10) . ?
W5 O11 2.225(10) . ?
W5 O7 1.953(12) . ?
W5 O10 1.935(11) . ?
W5 O23 1.753(11) . ?
W5 O17 1.761(12) . ?
Mn1 O4 1.898(12) . ?
Mn1 O3 1.906(11) . ?
Mn1 O11 1.932(10) . ?
Mn1 O12 1.926(11) . ?
Mn1 O2 1.889(10) . ?
Mn1 O1 1.897(11) . ?
K1 W3 3.780(4) 2_666 ?
K1 O9 2.903(12) . ?
K1 O11 3.368(11) . ?
K1 O10 2.863(12) . ?
K1 O23 3.149(13) . ?
K1 O21 2.889(12) . ?
K1 O21 2.789(11) 2_666 ?
K1 O24 2.771(12) 2_566 ?
K1 O15 3.302(13) 2_666 ?
K1 O3W 2.771(13) 2_566 ?
K3 W4 3.810(4) 1_445 ?
K3 W1 4.040(4) 1_455 ?
K3 K1 4.379(6) 2_566 ?
K3 K2 3.865(7) 1_445 ?
K3 O19 2.747(12) 1_455 ?
K3 O16 2.766(12) 1_445 ?
K3 O17 2.888(12) . ?
K3 O3W 2.734(14) . ?
K3 O18 2.693(12) . ?
K3 O1W 3.045(18) 1_445 ?
K3 O4W 3.12(2) . ?
K3 Na2 3.793(18) 1_445 ?
K4 W2 4.003(5) 1_655 ?
K4 W5 3.761(4) 1_665 ?
K4 K2 3.835(8) 1_655 ?
K4 O20 2.721(12) 1_655 ?
K4 O16 2.784(12) . ?
K4 O15 2.622(12) . ?
K4 O17 2.732(12) 1_665 ?
K4 O2W 2.887(16) 1_655 ?
K4 Na2 3.480(18) . ?
K4 Na1 4.161(15) 1_655 ?
K4 Na4 3.32(6) . ?
K4 O5W 2.91(4) . ?
K2 W1 3.889(6) 1_565 ?
K2 W5 3.836(5) 1_565 ?
K2 K3 3.865(7) 1_665 ?
K2 K4 3.835(8) 1_455 ?
K2 O19 2.436(13) 1_565 ?
K2 O23 2.414(12) 1_565 ?
K2 O22 2.364(12) . ?
K2 O20 2.412(13) . ?
K2 O2W 2.380(14) . ?
K2 O1W 2.314(16) . ?
O3 Na4 2.80(5) . ?
O8 Na1 2.336(15) . ?
O5 Na1 2.337(15) 1_655 ?
O2 C2 1.45(2) . ?
O1 C1 1.45(2) . ?
O19 K3 2.747(12) 1_655 ?
O19 K2 2.436(13) 1_545 ?
O23 K2 2.414(12) 1_545 ?
O21 K1 2.789(11) 2_666 ?
O24 K1 2.771(12) 2_566 ?
O20 K4 2.721(12) 1_455 ?
O16 K3 2.766(12) 1_665 ?
O15 K1 3.302(13) 2_666 ?
O15 Na1 2.75(2) 1_655 ?
O17 K4 2.732(12) 1_445 ?
O17 Na2 2.63(2) 1_445 ?
O3W K1 2.771(13) 2_566 ?
O18 Na1 2.510(17) . ?
O2W K4 2.887(16) 1_455 ?
O1W K3 3.045(18) 1_665 ?
O4W Na2 2.29(2) 1_445 ?
Na2 K3 3.793(18) 1_665 ?
Na2 O17 2.63(2) 1_665 ?
Na2 O4W 2.29(2) 1_665 ?
Na2 O9W 2.32(2) . ?
Na2 Na3 3.45(3) 2_677 ?
Na2 O5W 2.34(4) . ?
Na2 O12W 2.76(9) . ?
O9W Na3 2.89(4) 2_677 ?
C2 C3 1.53(3) . ?
C3 C5 1.50(3) . ?
C3 C1 1.51(3) . ?
C3 C4 1.47(3) . ?
O10W Na3 2.85(4) 2_677 ?
C5 O25B 1.463(15) . ?
C5 C6A 1.54(3) . ?
C4 C6B 1.538(18) . ?
C4 O25A 1.482(13) . ?
O25B Na3 2.80(4) 1_655 ?
Na3 Na2 3.45(3) 2_677 ?
Na3 O9W 2.89(4) 2_677 ?
Na3 O10W 2.85(4) 2_677 ?
Na3 O25B 2.80(4) 1_455 ?
Na3 O25A 2.65(5) 2_567 ?
Na3 O7W 2.76(4) . ?
Na3 O8W 2.86(5) . ?
Na3 O11W 2.85(9) 2_677 ?
Na1 W3 3.380(13) 1_455 ?
Na1 K4 4.161(15) 1_455 ?
Na1 O5 2.337(15) 1_455 ?
Na1 O15 2.75(2) 1_455 ?
Na1 O7W 2.28(3) . ?
Na1 O8W 2.32(5) . ?
Na1 Na4 2.51(5) 1_455 ?
O25A Na3 2.65(5) 2_567 ?
O8W Na4 2.14(7) 1_455 ?
Na4 Na1 2.51(5) 1_655 ?
Na4 O8W 2.14(7) 1_655 ?
Na4 O11W 2.78(9) . ?
O11W Na3 2.85(9) 2_677 ?
